data_4312537
loop_
_publ_author_name
'Lora M. Field'
'Paul M. Lahti'

_publ_contact_author_address
;
Department of Chemistry, University of Massachusetts,
Amherst, MA  01003  USA
;
_publ_contact_author_email 'lahti@chem.umass.edu '
_publ_contact_author_fax '413-545-4490 '
_publ_contact_author_name 'Paul M. Lahti'
_publ_contact_author_phone '413-545-4890 '
_publ_section_title
;
 Coordination Complexes of
 1-(4-[N-tert-Butyl-N-aminoxyl]phenyl)-1H-1,2,4-triazole with Paramagnetic
 Transition Metal Dications
;
_journal_name_full 'Inorganic Chemistry'
_journal_page_first 7447
_journal_page_last 7454
_journal_paper_doi 10.1021/ic0349050
_journal_volume 42
_journal_year 2003
_chemical_compound_source 'Lahti group'
_chemical_formula_moiety 'C12 H15 N4 O '
_chemical_formula_sum 'C12 H15 N4 O'
_chemical_formula_weight 231.279
_chemical_name_systematic
;
 1-(4-[N-Tert-butyl-N-aminoxyl]phenyl)-1,2,4-triazole
;
_space_group_IT_number 2
_symmetry_cell_setting triclinic
_symmetry_space_group_name_Hall '-P 1'
_symmetry_space_group_name_H-M 'P -1'
_atom_sites_solution_primary direct
_atom_sites_solution_secondary difmap
_audit_creation_method maXus
_cell_angle_alpha 81.3960(11)
_cell_angle_beta 71.7620(13)
_cell_angle_gamma 74.5698(10)
_cell_formula_units_Z 4
_cell_length_a 9.3166(3)
_cell_length_b 11.3665(3)
_cell_length_c 12.5368(5)
_cell_measurement_reflns_used 3923
_cell_measurement_temperature 298
_cell_measurement_theta_max 25.028
_cell_measurement_theta_min 4.076
_cell_volume 1212.27(7)
_computing_cell_refinement 'HKL Scalepack (Otwinowski & Minor 1997)'
_computing_data_collection KappaCCD
_computing_data_reduction 'Denzo and Scalepak (Otwinowski & Minor, 1997)'
_computing_structure_refinement 'SHELXL-97 (Sheldrick, 1997)'
_computing_structure_solution 'SHELXS-97 (Sheldrick, 1997)'
_diffrn_ambient_temperature 298
_diffrn_measured_fraction_theta_full 0.969
_diffrn_measured_fraction_theta_max 0.969
_diffrn_measurement_device KappaCCD
_diffrn_measurement_method CCD
_diffrn_orient_matrix_type X=UH
_diffrn_orient_matrix_UB_11 0.07363
_diffrn_orient_matrix_UB_12 -0.07798
_diffrn_orient_matrix_UB_13 0.04479
_diffrn_orient_matrix_UB_21 -0.02083
_diffrn_orient_matrix_UB_22 0.05322
_diffrn_orient_matrix_UB_23 0.07146
_diffrn_orient_matrix_UB_31 -0.07567
_diffrn_orient_matrix_UB_32 -0.03687
_diffrn_orient_matrix_UB_33 -0.00241
_diffrn_radiation_source 'fine-focus sealed tube'
_diffrn_radiation_type ' MoK\a'
_diffrn_radiation_wavelength 0.71073
_diffrn_reflns_av_R_equivalents 0.0322
_diffrn_reflns_limit_h_max 10
_diffrn_reflns_limit_h_min -11
_diffrn_reflns_limit_k_max 13
_diffrn_reflns_limit_k_min -12
_diffrn_reflns_limit_l_max 14
_diffrn_reflns_limit_l_min -14
_diffrn_reflns_number 7401
_diffrn_reflns_theta_full 25.19
_diffrn_reflns_theta_max 25.19
_diffrn_reflns_theta_min 4.22
_exptl_absorpt_coefficient_mu 0.085
_exptl_absorpt_correction_type none
_exptl_crystal_colour RED
_exptl_crystal_density_diffrn 1.267
_exptl_crystal_density_method 'not measured'
_exptl_crystal_description 'LONG NEEDLE'
_exptl_crystal_F_000 492
_exptl_crystal_size_max 1.5
_exptl_crystal_size_mid 0.25
_exptl_crystal_size_min 0.025
_refine_diff_density_max 0.210
_refine_diff_density_min -0.212
_refine_diff_density_rms 0.041
_refine_ls_extinction_method none
_refine_ls_goodness_of_fit_ref 1.060
_refine_ls_hydrogen_treatment refxyz
_refine_ls_matrix_type full
_refine_ls_number_parameters 309
_refine_ls_number_reflns 4231
_refine_ls_number_restraints 0
_refine_ls_restrained_S_all 1.060
_refine_ls_R_factor_all 0.1000
_refine_ls_R_factor_gt 0.0647
_refine_ls_shift/su_max 1.961
_refine_ls_shift/su_mean 0.613
_refine_ls_structure_factor_coef Fsqd
_refine_ls_weighting_details 'calc w=1/[\s^2^(Fo^2^)+ (0.1000P)^2^+0.0000P] where P=(Fo^2^+2Fc^2^)/3'
_refine_ls_weighting_scheme calc
_refine_ls_wR_factor_gt 0.1538
_refine_ls_wR_factor_ref 0.1749
_reflns_number_gt 2797
_reflns_number_total 4231
_reflns_threshold_expression >2sigma(I)
_cod_data_source_file ic0349050si20030730_014852_1.cif
_cod_data_source_block global
_cod_depositor_comments
;
The following automatic conversions were performed:

'_symmetry_cell_setting' value 'Triclinic' changed to 'triclinic'
according to the built-in table from CIF Core dictionary named
'cif_core.dic' version 2.4.1 from 2010-06-29.

Automatic conversion script
Id: cif_fix_values 1646 2011-03-28 12:23:43Z adriana 
;
_cod_original_sg_symbol_H-M 'P -1 '
_cod_original_formula_sum 'C12 H15 N4 O '
_cod_database_code 4312537

loop_
_symmetry_equiv_pos_as_xyz
+X,+Y,+Z
-X,-Y,-Z

loop_
_atom_site_label
_atom_site_type_symbol
_atom_site_fract_x
_atom_site_fract_y
_atom_site_fract_z
_atom_site_U_iso_or_equiv
_atom_site_adp_type
_atom_site_occupancy
_atom_site_symmetry_multiplicity
_atom_site_calc_flag
_atom_site_refinement_flags
_atom_site_disorder_assembly
_atom_site_disorder_group
O1 O 0.4449(2) 0.78526(13) 0.73725(14) 0.0871(16) Uani 1 1 d . . .
O2 O 0.5038(3) 0.26511(19) 0.74443(17) 0.1271(17) Uani 1 1 d . . .
N1 N 0.3557(2) 0.89323(14) 0.73975(14) 0.0589(15) Uani 1 1 d . . .
N2 N 0.1780(2) 1.05761(15) 0.34526(15) 0.0574(15) Uani 1 1 d . . .
N3 N 0.1388(2) 1.17854(17) 0.31192(16) 0.0689(16) Uani 1 1 d . . .
N4 N 0.1357(3) 1.0620(2) 0.18269(18) 0.0858(16) Uani 1 1 d . . .
N5 N 0.1256(3) 0.65327(17) 0.34940(19) 0.0800(16) Uani 1 1 d . . .
N6 N 0.2048(2) 0.53662(14) 0.36810(15) 0.0591(15) Uani 1 1 d . . .
N7 N 0.1663(3) 0.5416(2) 0.20327(19) 0.0838(16) Uani 1 1 d . . .
N8 N 0.3927(2) 0.36100(15) 0.75803(15) 0.0666(16) Uani 1 1 d . . .
C1 C 0.4345(4) 0.3336(3) 0.9436(3) 0.1009(17) Uani 1 1 d . . .
C2 C 0.3250(4) 0.5410(2) 0.8716(2) 0.0983(17) Uani 1 1 d . . .
C3 C 0.1687(3) 0.3819(2) 0.9273(2) 0.0826(16) Uani 1 1 d . . .
C4 C 0.3287(3) 0.40640(18) 0.87424(18) 0.0617(16) Uani 1 1 d . . .
C5 C 0.3397(2) 0.41161(16) 0.66328(16) 0.0523(16) Uani 1 1 d . . .
C6 C 0.2107(3) 0.50805(18) 0.66408(18) 0.0610(16) Uani 1 1 d . . .
C7 C 0.1671(3) 0.55064(17) 0.56768(18) 0.0590(16) Uani 1 1 d . . .
C8 C 0.2505(2) 0.49633(16) 0.46791(17) 0.0518(16) Uani 1 1 d . . .
C9 C 0.3787(3) 0.40115(17) 0.46573(18) 0.0585(16) Uani 1 1 d . . .
C10 C 0.4226(3) 0.35861(17) 0.56156(18) 0.0575(16) Uani 1 1 d . . .
C11 C 0.2262(3) 0.4732(2) 0.28013(19) 0.0709(16) Uani 1 1 d . . .
C12 C 0.1078(4) 0.6494(3) 0.2504(3) 0.0896(17) Uani 1 1 d . . .
C13 C 0.1753(3) 0.9908(2) 0.2671(2) 0.0778(16) Uani 1 1 d . . .
C14 C 0.1142(3) 1.1739(3) 0.2154(2) 0.0795(16) Uani 1 1 d . . .
C15 C 0.2176(2) 1.01807(17) 0.44745(16) 0.0521(16) Uani 1 1 d . . .
C16 C 0.2100(2) 0.90148(17) 0.49702(18) 0.0567(16) Uani 1 1 d . . .
C17 C 0.2541(3) 0.86300(16) 0.59340(17) 0.0552(16) Uani 1 1 d . . .
C18 C 0.3043(2) 0.93985(16) 0.64303(16) 0.0524(16) Uani 1 1 d . . .
C19 C 0.3106(3) 1.05626(18) 0.59333(19) 0.0679(16) Uani 1 1 d . . .
C20 C 0.2675(3) 1.09521(19) 0.49622(19) 0.0676(16) Uani 1 1 d . . .
C21 C 0.3015(2) 0.94974(16) 0.84996(17) 0.0523(16) Uani 1 1 d . . .
C22 C 0.1729(3) 1.06469(19) 0.8516(2) 0.0724(16) Uani 1 1 d . . .
C23 C 0.4392(3) 0.9771(3) 0.8719(3) 0.0917(17) Uani 1 1 d . . .
C24 C 0.2385(3) 0.8558(2) 0.93902(19) 0.0770(16) Uani 1 1 d . . .
H1A H 0.5365 0.3487 0.9113 0.151 Uiso 1 1 calc R . .
H1B H 0.4404 0.2479 0.9439 0.151 Uiso 1 1 calc R . .
H1C H 0.3936 0.3580 1.0194 0.151 Uiso 1 1 calc R . .
H2A H 0.4282 0.5534 0.8384 0.147 Uiso 1 1 calc R . .
H2B H 0.2861 0.5666 0.9470 0.147 Uiso 1 1 calc R . .
H2C H 0.2585 0.5881 0.8278 0.147 Uiso 1 1 calc R . .
H3A H 0.1005 0.4266 0.8838 0.124 Uiso 1 1 calc R . .
H3B H 0.1289 0.4076 1.0027 0.124 Uiso 1 1 calc R . .
H3C H 0.1752 0.2959 0.9291 0.124 Uiso 1 1 calc R . .
H6 H 0.1531 0.5442 0.7310 0.073 Uiso 1 1 calc R . .
H7 H 0.0816 0.6159 0.5694 0.071 Uiso 1 1 calc R . .
H9 H 0.4359 0.3655 0.3985 0.070 Uiso 1 1 calc R . .
H10 H 0.5087 0.2937 0.5589 0.069 Uiso 1 1 calc R . .
H11 H 0.2772 0.3911 0.2743 0.085 Uiso 1 1 calc R . .
H12 H 0.0572 0.7180 0.2145 0.107 Uiso 1 1 calc R . .
H13 H 0.1981 0.9057 0.2716 0.093 Uiso 1 1 calc R . .
H14 H 0.0836 1.2444 0.1719 0.095 Uiso 1 1 calc R . .
H16 H 0.1751 0.8498 0.4651 0.068 Uiso 1 1 calc R . .
H17 H 0.2505 0.7844 0.6260 0.066 Uiso 1 1 calc R . .
H19 H 0.3441 1.1084 0.6258 0.081 Uiso 1 1 calc R . .
H20 H 0.2718 1.1736 0.4632 0.081 Uiso 1 1 calc R . .
H22A H 0.0863 1.0450 0.8382 0.109 Uiso 1 1 calc R . .
H22B H 0.2106 1.1240 0.7939 0.109 Uiso 1 1 calc R . .
H22C H 0.1403 1.0978 0.9238 0.109 Uiso 1 1 calc R . .
H23A H 0.5190 0.9032 0.8703 0.138 Uiso 1 1 calc R . .
H23B H 0.4075 1.0091 0.9445 0.138 Uiso 1 1 calc R . .
H23C H 0.4786 1.0363 0.8150 0.138 Uiso 1 1 calc R . .
H24A H 0.1510 0.8390 0.9244 0.115 Uiso 1 1 calc R . .
H24B H 0.2065 0.8871 1.0119 0.115 Uiso 1 1 calc R . .
H24C H 0.3181 0.7817 0.9372 0.115 Uiso 1 1 calc R . .

loop_
_atom_site_aniso_label
_atom_site_aniso_U_11
_atom_site_aniso_U_22
_atom_site_aniso_U_33
_atom_site_aniso_U_23
_atom_site_aniso_U_13
_atom_site_aniso_U_12
O1 0.113(2) 0.0564(17) 0.0666(18) -0.0146(7) -0.0214(11) 0.0232(10)
O2 0.137(2) 0.114(2) 0.079(2) -0.0140(11) -0.0325(14) 0.0619(15)
N1 0.0688(19) 0.0470(17) 0.0508(18) -0.0097(7) -0.0139(10) 0.0026(9)
N2 0.0553(18) 0.0632(18) 0.0541(18) -0.0068(8) -0.0159(9) -0.0126(9)
N3 0.076(2) 0.0716(19) 0.0561(18) 0.0020(9) -0.0215(11) -0.0126(10)
N4 0.087(2) 0.111(2) 0.069(2) -0.0130(12) -0.0350(13) -0.0192(14)
N5 0.087(2) 0.0655(19) 0.091(2) -0.0093(10) -0.0436(14) 0.0004(11)
N6 0.0601(19) 0.0567(18) 0.0613(19) -0.0088(8) -0.0188(10) -0.0107(9)
N7 0.090(2) 0.094(2) 0.072(2) -0.0063(12) -0.0355(13) -0.0149(13)
N8 0.073(2) 0.0578(17) 0.0580(19) -0.0056(8) -0.0155(11) 0.0009(10)
C1 0.125(3) 0.104(2) 0.083(2) -0.0077(15) -0.0569(19) -0.0089(19)
C2 0.149(3) 0.071(2) 0.093(2) -0.0044(13) -0.044(2) -0.0452(18)
C3 0.095(3) 0.081(2) 0.067(2) -0.0114(12) -0.0082(15) -0.0286(14)
C4 0.080(2) 0.0551(19) 0.055(2) -0.0030(9) -0.0250(12) -0.0182(11)
C5 0.055(2) 0.0474(18) 0.0515(19) -0.0049(8) -0.0116(10) -0.0099(9)
C6 0.064(2) 0.0583(19) 0.0525(19) -0.0150(9) -0.0086(11) -0.0042(10)
C7 0.055(2) 0.0523(18) 0.062(2) -0.0132(9) -0.0126(11) -0.0006(10)
C8 0.055(2) 0.0477(18) 0.0550(19) -0.0085(8) -0.0148(11) -0.0139(10)
C9 0.060(2) 0.0527(18) 0.058(2) -0.0175(9) -0.0109(11) -0.0047(10)
C10 0.056(2) 0.0478(18) 0.062(2) -0.0128(9) -0.0136(11) -0.0004(9)
C11 0.078(2) 0.0779(19) 0.060(2) -0.0140(11) -0.0249(14) -0.0124(13)
C12 0.092(3) 0.090(2) 0.089(3) 0.0037(15) -0.0470(18) -0.0072(16)
C13 0.084(2) 0.088(2) 0.071(2) -0.0193(13) -0.0335(15) -0.0163(14)
C14 0.070(2) 0.103(2) 0.059(2) 0.0061(13) -0.0211(13) -0.0133(14)
C15 0.0491(19) 0.0574(19) 0.0484(19) -0.0083(9) -0.0111(10) -0.0109(10)
C16 0.056(2) 0.0505(18) 0.066(2) -0.0146(9) -0.0137(11) -0.0155(10)
C17 0.061(2) 0.0440(17) 0.056(2) -0.0051(8) -0.0104(11) -0.0113(9)
C18 0.060(2) 0.0466(18) 0.0465(19) -0.0087(8) -0.0102(10) -0.0083(9)
C19 0.100(2) 0.0542(19) 0.064(2) -0.0035(10) -0.0356(14) -0.0286(12)
C20 0.099(2) 0.0518(18) 0.064(2) 0.0051(9) -0.0330(14) -0.0300(12)
C21 0.0534(19) 0.0511(18) 0.0542(19) -0.0137(8) -0.0189(10) -0.0054(9)
C22 0.070(2) 0.065(2) 0.077(2) -0.0260(11) -0.0222(13) 0.0057(12)
C23 0.070(2) 0.095(2) 0.123(3) -0.0268(16) -0.0410(17) -0.0162(15)
C24 0.094(2) 0.070(2) 0.057(2) -0.0108(11) -0.0077(13) -0.0162(13)

loop_
_atom_type_symbol
_atom_type_description
_atom_type_scat_dispersion_real
_atom_type_scat_dispersion_imag
_atom_type_scat_source
C C 0.0033 0.0016 'International Tables Vol C Tables 4.2.6.8 and 6.1.1.4'
H H 0.0000 0.0000 'International Tables Vol C Tables 4.2.6.8 and 6.1.1.4'
N N 0.0061 0.0033 'International Tables Vol C Tables 4.2.6.8 and 6.1.1.4'
O O 0.0106 0.0060 'International Tables Vol C Tables 4.2.6.8 and 6.1.1.4'

loop_
_diffrn_radiation_wavelength_id
all

loop_
_geom_angle_atom_site_label_1
_geom_angle_atom_site_label_2
_geom_angle_atom_site_label_3
_geom_angle
_geom_angle_site_symmetry_1
_geom_angle_site_symmetry_3
_geom_angle_publ_flag
O1 N1 C18 116.97(16) . . ?
O1 N1 C21 115.85(16) . . ?
C18 N1 C21 126.70(15) . . ?
C13 N2 N3 109.2(2) . . ?
C13 N2 C15 129.17(19) . . ?
N3 N2 C15 121.61(16) . . ?
C14 N3 N2 101.7(2) . . ?
C13 N4 C14 102.0(2) . . ?
C12 N5 N6 101.6(2) . . ?
C11 N6 N5 108.72(19) . . ?
C11 N6 C8 129.03(18) . . ?
N5 N6 C8 122.24(17) . . ?
C11 N7 C12 101.3(2) . . ?
O2 N8 C5 116.77(18) . . ?
O2 N8 C4 116.57(19) . . ?
C5 N8 C4 126.63(17) . . ?
N8 C4 C3 109.01(19) . . ?
N8 C4 C1 107.7(2) . . ?
C3 C4 C1 108.4(2) . . ?
N8 C4 C2 111.49(19) . . ?
C3 C4 C2 111.5(2) . . ?
C1 C4 C2 108.7(2) . . ?
C10 C5 C6 117.93(19) . . ?
C10 C5 N8 116.84(18) . . ?
C6 C5 N8 125.22(18) . . ?
C7 C6 C5 121.12(18) . . ?
C8 C7 C6 120.0(2) . . ?
C9 C8 C7 119.6(2) . . ?
C9 C8 N6 119.57(18) . . ?
C7 C8 N6 120.85(19) . . ?
C8 C9 C10 120.62(18) . . ?
C9 C10 C5 120.78(19) . . ?
N7 C11 N6 111.5(2) . . ?
N5 C12 N7 116.8(2) . . ?
N4 C13 N2 110.7(2) . . ?
N3 C14 N4 116.3(2) . . ?
C16 C15 C20 120.0(2) . . ?
C16 C15 N2 120.22(18) . . ?
C20 C15 N2 119.77(17) . . ?
C15 C16 C17 119.54(18) . . ?
C16 C17 C18 120.89(17) . . ?
C17 C18 C19 119.1(2) . . ?
C17 C18 N1 118.49(17) . . ?
C19 C18 N1 122.28(19) . . ?
C20 C19 C18 120.31(19) . . ?
C19 C20 C15 120.15(18) . . ?
N1 C21 C23 108.38(19) . . ?
N1 C21 C22 111.84(17) . . ?
C23 C21 C22 110.96(19) . . ?
N1 C21 C24 106.75(15) . . ?
C23 C21 C24 110.1(2) . . ?
C22 C21 C24 108.77(19) . . ?

loop_
_geom_bond_atom_site_label_1
_geom_bond_atom_site_label_2
_geom_bond_distance
_geom_bond_site_symmetry_2
_geom_bond_publ_flag
O1 N1 1.285(2) . ?
O2 N8 1.278(2) . ?
N1 C18 1.420(3) . ?
N1 C21 1.494(2) . ?
N2 C13 1.337(3) . ?
N2 N3 1.362(2) . ?
N2 C15 1.419(3) . ?
N3 C14 1.311(3) . ?
N4 C13 1.319(3) . ?
N4 C14 1.340(3) . ?
N5 C12 1.311(3) . ?
N5 N6 1.361(2) . ?
N6 C11 1.341(3) . ?
N6 C8 1.420(3) . ?
N7 C11 1.314(3) . ?
N7 C12 1.344(3) . ?
N8 C5 1.413(3) . ?
N8 C4 1.504(3) . ?
C1 C4 1.517(4) . ?
C2 C4 1.517(3) . ?
C3 C4 1.512(4) . ?
C5 C10 1.397(3) . ?
C5 C6 1.393(3) . ?
C6 C7 1.374(3) . ?
C7 C8 1.385(3) . ?
C8 C9 1.377(3) . ?
C9 C10 1.369(3) . ?
C15 C16 1.387(3) . ?
C15 C20 1.383(3) . ?
C16 C17 1.370(3) . ?
C17 C18 1.389(3) . ?
C18 C19 1.384(3) . ?
C19 C20 1.375(3) . ?
C21 C23 1.509(3) . ?
C21 C22 1.518(3) . ?
C21 C24 1.516(3) . ?
